data_7713842
loop_
_publ_author_name
'Chang, Wen-Chieh'
'Du, Wan-Ting'
'Lin, Yi-Xuan'
'Jhang, Ruei-Lin'
'Hsieh, Chung-Hung'

_publ_section_title
;
 Phosphine/Thiolate Containing Dinitrosyl Cobalt Complexes (DNCCs):
 Synthesis, Characterization, Interconversion, X-ray Diffraction
 Identification, and Its NO Releasing
;
_journal_name_full 'Dalton Transactions'
_journal_paper_doi 10.1039/D3DT01681A
_journal_year 2023
_chemical_formula_moiety 'C37 H30 Co N O2 P2'
_chemical_formula_sum 'C37 H30 Co N O2 P2'
_chemical_formula_weight 641.49
_space_group_IT_number 13
_space_group_name_Hall '-P 2yc'
_space_group_name_H-M_alt 'P 1 2/c 1'
_symmetry_cell_setting monoclinic
_symmetry_space_group_name_H-M 'P 1 2/c 1'
_atom_sites_solution_hydrogens geom
_atom_sites_solution_primary direct
_atom_sites_solution_secondary difmap
_audit_creation_method SHELXL-97
_audit_update_record
;
2018-09-13 deposited with the CCDC.	2023-08-16 downloaded from the CCDC.
;
_cell_angle_alpha 90.00
_cell_angle_beta 106.191(2)
_cell_angle_gamma 90.00
_cell_formula_units_Z 2
_cell_length_a 11.6879(3)
_cell_length_b 8.1606(3)
_cell_length_c 17.0513(6)
_cell_measurement_reflns_used 4168
_cell_measurement_temperature 200(2)
_cell_measurement_theta_max 24.86
_cell_measurement_theta_min 2.48
_cell_volume 1561.85(9)
_computing_molecular_graphics 'Ortep-3 for Windows (Farrugia, 1997)'
_computing_publication_material 'WinGX publication routines (Farrugia, 1999)'
_computing_structure_refinement 'SHELXL-97 (Sheldrick, 1997)'
_computing_structure_solution 'SHELXS-86 (Sheldrick, 1986)'
_diffrn_ambient_temperature 200(2)
_diffrn_measured_fraction_theta_full 0.998
_diffrn_measured_fraction_theta_max 0.998
_diffrn_measurement_device_type 'Bruker APEX2'
_diffrn_radiation_monochromator graphite
_diffrn_radiation_source 'fine-focus sealed tube'
_diffrn_radiation_type MoK\a
_diffrn_radiation_wavelength 0.71073
_diffrn_reflns_av_R_equivalents 0.0369
_diffrn_reflns_av_sigmaI/netI 0.0387
_diffrn_reflns_limit_h_max 13
_diffrn_reflns_limit_h_min -13
_diffrn_reflns_limit_k_max 9
_diffrn_reflns_limit_k_min -8
_diffrn_reflns_limit_l_max 19
_diffrn_reflns_limit_l_min -20
_diffrn_reflns_number 10581
_diffrn_reflns_theta_full 25.08
_diffrn_reflns_theta_max 25.08
_diffrn_reflns_theta_min 2.49
_exptl_absorpt_coefficient_mu 0.686
_exptl_absorpt_correction_T_max 0.9731
_exptl_absorpt_correction_T_min 0.8206
_exptl_absorpt_correction_type multi-scan
_exptl_crystal_colour red
_exptl_crystal_density_diffrn 1.364
_exptl_crystal_density_method 'not measured'
_exptl_crystal_description prism
_exptl_crystal_F_000 664
_exptl_crystal_size_max 0.30
_exptl_crystal_size_mid 0.28
_exptl_crystal_size_min 0.04
_refine_diff_density_max 0.547
_refine_diff_density_min -0.312
_refine_diff_density_rms 0.057
_refine_ls_extinction_method none
_refine_ls_goodness_of_fit_ref 1.087
_refine_ls_hydrogen_treatment constr
_refine_ls_matrix_type full
_refine_ls_number_parameters 203
_refine_ls_number_reflns 2772
_refine_ls_number_restraints 0
_refine_ls_restrained_S_all 1.087
_refine_ls_R_factor_all 0.0553
_refine_ls_R_factor_gt 0.0391
_refine_ls_shift/su_max 0.043
_refine_ls_shift/su_mean 0.002
_refine_ls_structure_factor_coef Fsqd
_refine_ls_weighting_details 'calc w=1/[\s^2^(Fo^2^)+(0.0431P)^2^+0.8480P] where P=(Fo^2^+2Fc^2^)/3'
_refine_ls_weighting_scheme calc
_refine_ls_wR_factor_gt 0.0896
_refine_ls_wR_factor_ref 0.0978
_reflns_number_gt 2214
_reflns_number_total 2772
_reflns_threshold_expression >2sigma(I)
_cod_data_source_file d3dt01681a2.cif
_cod_data_source_block ch17594
_cod_original_sg_symbol_H-M 'P 2/c'
_cod_database_code 7713842

loop_
_symmetry_equiv_pos_as_xyz
'x, y, z'
'-x, y, -z+1/2'
'-x, -y, -z'
'x, -y, z-1/2'

loop_
_atom_site_label
_atom_site_type_symbol
_atom_site_fract_x
_atom_site_fract_y
_atom_site_fract_z
_atom_site_U_iso_or_equiv
_atom_site_adp_type
_atom_site_occupancy
_atom_site_symmetry_multiplicity
_atom_site_calc_flag
_atom_site_refinement_flags
_atom_site_disorder_assembly
_atom_site_disorder_group
C2 C 0.2138(2) 0.5681(3) 0.21260(14) 0.0248(5) Uani 1 1 d . . .
C7 C 0.1337(2) 0.6777(3) 0.16398(15) 0.0293(6) Uani 1 1 d . . .
H7 H 0.0566 0.6896 0.1715 0.035 Uiso 1 1 calc R . .
C6 C 0.1644(2) 0.7699(3) 0.10487(16) 0.0356(6) Uani 1 1 d . . .
H6 H 0.1088 0.8448 0.0724 0.043 Uiso 1 1 calc R . .
C5 C 0.2760(2) 0.7530(3) 0.09293(16) 0.0372(7) Uani 1 1 d . . .
H5 H 0.2969 0.8149 0.0518 0.045 Uiso 1 1 calc R . .
C4 C 0.3566(2) 0.6459(4) 0.14101(18) 0.0413(7) Uani 1 1 d . . .
H4 H 0.4336 0.6350 0.1332 0.050 Uiso 1 1 calc R . .
C3 C 0.3268(2) 0.5535(3) 0.20084(16) 0.0342(6) Uani 1 1 d . . .
H3 H 0.3835 0.4804 0.2338 0.041 Uiso 1 1 calc R . .
C8 C 0.17920(19) 0.5949(3) 0.37174(14) 0.0240(5) Uani 1 1 d . . .
C9 C 0.2169(2) 0.7550(3) 0.36936(16) 0.0324(6) Uani 1 1 d . . .
H9 H 0.2393 0.7928 0.3230 0.039 Uiso 1 1 calc R . .
C10 C 0.2224(2) 0.8608(3) 0.43389(17) 0.0379(7) Uani 1 1 d . . .
H10 H 0.2479 0.9708 0.4314 0.046 Uiso 1 1 calc R . .
C11 C 0.1911(2) 0.8071(3) 0.50149(17) 0.0371(7) Uani 1 1 d . . .
H11 H 0.1948 0.8799 0.5456 0.045 Uiso 1 1 calc R . .
C12 C 0.1542(2) 0.6473(4) 0.50514(16) 0.0361(7) Uani 1 1 d . . .
H12 H 0.1334 0.6096 0.5521 0.043 Uiso 1 1 calc R . .
C13 C 0.1476(2) 0.5426(3) 0.44066(15) 0.0322(6) Uani 1 1 d . . .
H13 H 0.1211 0.4332 0.4432 0.039 Uiso 1 1 calc R . .
C14 C 0.2943(2) 0.3126(3) 0.32911(15) 0.0266(6) Uani 1 1 d . . .
C15 C 0.3840(2) 0.3484(4) 0.39931(18) 0.0436(7) Uani 1 1 d . . .
H15 H 0.3793 0.4449 0.4294 0.052 Uiso 1 1 calc R . .
C16 C 0.4808(3) 0.2439(5) 0.4258(2) 0.0607(10) Uani 1 1 d . . .
H16 H 0.5421 0.2692 0.4740 0.073 Uiso 1 1 calc R . .
C17 C 0.4885(3) 0.1047(4) 0.3829(2) 0.0557(9) Uani 1 1 d . . .
H17 H 0.5551 0.0338 0.4013 0.067 Uiso 1 1 calc R . .
C18 C 0.4004(3) 0.0670(4) 0.3132(2) 0.0461(8) Uani 1 1 d . . .
H18 H 0.4062 -0.0293 0.2832 0.055 Uiso 1 1 calc R . .
C19 C 0.3028(2) 0.1700(3) 0.28675(18) 0.0361(7) Uani 1 1 d . . .
H19 H 0.2411 0.1426 0.2391 0.043 Uiso 1 1 calc R . .
Co1 Co 0.0000 0.29966(6) 0.2500 0.03235(18) Uani 1 2 d S . .
C1 C -0.0080(7) 0.1905(11) 0.3266(5) 0.027(3) Uiso 0.50 1 d P A 1
O1 O 0.002(3) 0.112(4) 0.3837(12) 0.053(4) Uani 0.50 1 d P A 1
N1 N 0.0045(6) 0.1984(9) 0.3441(5) 0.023(2) Uiso 0.50 1 d P A 2
O1' O 0.000(3) 0.126(3) 0.4045(12) 0.042(3) Uani 0.50 1 d P A 2
P1 P 0.16560(5) 0.44801(8) 0.28856(4) 0.02311(18) Uani 1 1 d . A .

loop_
_atom_site_aniso_label
_atom_site_aniso_U_11
_atom_site_aniso_U_22
_atom_site_aniso_U_33
_atom_site_aniso_U_23
_atom_site_aniso_U_13
_atom_site_aniso_U_12
C2 0.0250(12) 0.0251(14) 0.0239(13) -0.0026(11) 0.0061(10) -0.0035(10)
C7 0.0264(12) 0.0263(15) 0.0346(15) 0.0029(11) 0.0076(11) -0.0014(10)
C6 0.0396(15) 0.0265(15) 0.0369(16) 0.0072(12) 0.0041(12) -0.0025(12)
C5 0.0448(16) 0.0342(16) 0.0339(15) 0.0051(13) 0.0129(13) -0.0123(13)
C4 0.0348(15) 0.0457(18) 0.0501(19) 0.0052(15) 0.0230(13) -0.0033(13)
C3 0.0293(13) 0.0367(17) 0.0372(16) 0.0077(12) 0.0105(12) 0.0015(11)
C8 0.0187(11) 0.0254(14) 0.0266(13) 0.0012(11) 0.0042(10) 0.0040(10)
C9 0.0342(14) 0.0314(16) 0.0338(15) -0.0020(12) 0.0131(11) -0.0032(11)
C10 0.0414(15) 0.0262(15) 0.0472(18) -0.0055(13) 0.0141(13) -0.0039(12)
C11 0.0351(14) 0.0395(18) 0.0360(16) -0.0105(13) 0.0087(12) 0.0050(12)
C12 0.0372(14) 0.0434(18) 0.0286(15) -0.0008(13) 0.0108(12) 0.0031(13)
C13 0.0361(14) 0.0272(15) 0.0328(15) 0.0025(12) 0.0089(11) 0.0007(11)
C14 0.0244(12) 0.0254(14) 0.0316(14) 0.0085(11) 0.0105(10) 0.0021(10)
C15 0.0345(15) 0.0459(18) 0.0454(18) -0.0025(15) 0.0028(13) 0.0109(13)
C16 0.0372(17) 0.072(3) 0.061(2) 0.000(2) -0.0055(15) 0.0224(16)
C17 0.0370(16) 0.054(2) 0.074(2) 0.0164(19) 0.0137(16) 0.0231(15)
C18 0.0428(16) 0.0336(17) 0.070(2) 0.0034(15) 0.0286(16) 0.0104(13)
C19 0.0324(14) 0.0318(16) 0.0466(17) 0.0006(13) 0.0149(13) 0.0026(12)
Co1 0.0220(3) 0.0197(3) 0.0542(4) 0.000 0.0088(2) 0.000
O1 0.073(5) 0.069(8) 0.031(9) 0.014(7) 0.037(7) 0.008(5)
O1' 0.064(4) 0.045(4) 0.029(8) 0.006(6) 0.034(6) 0.004(3)
P1 0.0209(3) 0.0215(4) 0.0273(4) 0.0016(3) 0.0072(3) 0.0009(2)

loop_
_atom_type_symbol
_atom_type_description
_atom_type_scat_dispersion_real
_atom_type_scat_dispersion_imag
_atom_type_scat_source
C C 0.0033 0.0016 'International Tables Vol C Tables 4.2.6.8 and 6.1.1.4'
H H 0.0000 0.0000 'International Tables Vol C Tables 4.2.6.8 and 6.1.1.4'
N N 0.0061 0.0033 'International Tables Vol C Tables 4.2.6.8 and 6.1.1.4'
O O 0.0106 0.0060 'International Tables Vol C Tables 4.2.6.8 and 6.1.1.4'
P P 0.1023 0.0942 'International Tables Vol C Tables 4.2.6.8 and 6.1.1.4'
Co Co 0.3494 0.9721 'International Tables Vol C Tables 4.2.6.8 and 6.1.1.4'

loop_
_geom_angle_atom_site_label_1
_geom_angle_atom_site_label_2
_geom_angle_atom_site_label_3
_geom_angle
_geom_angle_site_symmetry_1
_geom_angle_site_symmetry_3
_geom_angle_publ_flag
C7 C2 C3 118.4(2) . . ?
C7 C2 P1 118.51(18) . . ?
C3 C2 P1 123.07(19) . . ?
C6 C7 C2 121.1(2) . . ?
C6 C7 H7 119.4 . . ?
C2 C7 H7 119.4 . . ?
C5 C6 C7 120.0(2) . . ?
C5 C6 H6 120.0 . . ?
C7 C6 H6 120.0 . . ?
C4 C5 C6 119.5(3) . . ?
C4 C5 H5 120.2 . . ?
C6 C5 H5 120.2 . . ?
C5 C4 C3 120.8(2) . . ?
C5 C4 H4 119.6 . . ?
C3 C4 H4 119.6 . . ?
C4 C3 C2 120.0(2) . . ?
C4 C3 H3 120.0 . . ?
C2 C3 H3 120.0 . . ?
C9 C8 C13 118.4(2) . . ?
C9 C8 P1 123.75(19) . . ?
C13 C8 P1 117.85(19) . . ?
C8 C9 C10 120.7(3) . . ?
C8 C9 H9 119.7 . . ?
C10 C9 H9 119.7 . . ?
C11 C10 C9 120.2(3) . . ?
C11 C10 H10 119.9 . . ?
C9 C10 H10 119.9 . . ?
C10 C11 C12 119.9(3) . . ?
C10 C11 H11 120.0 . . ?
C12 C11 H11 120.0 . . ?
C13 C12 C11 119.9(3) . . ?
C13 C12 H12 120.0 . . ?
C11 C12 H12 120.0 . . ?
C12 C13 C8 121.0(2) . . ?
C12 C13 H13 119.5 . . ?
C8 C13 H13 119.5 . . ?
C15 C14 C19 118.6(2) . . ?
C15 C14 P1 122.8(2) . . ?
C19 C14 P1 118.56(19) . . ?
C14 C15 C16 120.3(3) . . ?
C14 C15 H15 119.9 . . ?
C16 C15 H15 119.9 . . ?
C17 C16 C15 120.3(3) . . ?
C17 C16 H16 119.8 . . ?
C15 C16 H16 119.8 . . ?
C16 C17 C18 120.3(3) . . ?
C16 C17 H17 119.9 . . ?
C18 C17 H17 119.9 . . ?
C17 C18 C19 119.7(3) . . ?
C17 C18 H18 120.1 . . ?
C19 C18 H18 120.1 . . ?
C18 C19 C14 120.7(3) . . ?
C18 C19 H19 119.6 . . ?
C14 C19 H19 119.6 . . ?
C1 Co1 C1 112.6(6) 2 . ?
C1 Co1 N1 7.9(4) 2 2 ?
C1 Co1 N1 118.6(3) . 2 ?
C1 Co1 N1 118.6(3) 2 . ?
C1 Co1 N1 7.9(4) . . ?
N1 Co1 N1 125.1(4) 2 . ?
C1 Co1 P1 107.4(3) 2 . ?
C1 Co1 P1 107.8(3) . . ?
N1 Co1 P1 108.8(2) 2 . ?
N1 Co1 P1 100.4(2) . . ?
C1 Co1 P1 107.8(3) 2 2 ?
C1 Co1 P1 107.4(3) . 2 ?
N1 Co1 P1 100.4(2) 2 2 ?
N1 Co1 P1 108.8(2) . 2 ?
P1 Co1 P1 113.95(4) . 2 ?
O1 C1 Co1 171.3(16) . . ?
O1' N1 Co1 175.7(14) . . ?
C8 P1 C2 102.72(11) . . ?
C8 P1 C14 102.53(11) . . ?
C2 P1 C14 101.93(11) . . ?
C8 P1 Co1 117.82(8) . . ?
C2 P1 Co1 119.74(8) . . ?
C14 P1 Co1 109.73(8) . . ?

loop_
_geom_bond_atom_site_label_1
_geom_bond_atom_site_label_2
_geom_bond_distance
_geom_bond_site_symmetry_2
_geom_bond_publ_flag
C2 C7 1.390(3) . ?
C2 C3 1.396(3) . ?
C2 P1 1.833(2) . ?
C7 C6 1.383(4) . ?
C7 H7 0.9500 . ?
C6 C5 1.382(4) . ?
C6 H6 0.9500 . ?
C5 C4 1.375(4) . ?
C5 H5 0.9500 . ?
C4 C3 1.388(4) . ?
C4 H4 0.9500 . ?
C3 H3 0.9500 . ?
C8 C9 1.383(4) . ?
C8 C13 1.393(3) . ?
C8 P1 1.830(2) . ?
C9 C10 1.386(4) . ?
C9 H9 0.9500 . ?
C10 C11 1.375(4) . ?
C10 H10 0.9500 . ?
C11 C12 1.380(4) . ?
C11 H11 0.9500 . ?
C12 C13 1.377(4) . ?
C12 H12 0.9500 . ?
C13 H13 0.9500 . ?
C14 C15 1.385(4) . ?
C14 C19 1.388(4) . ?
C14 P1 1.838(2) . ?
C15 C16 1.387(4) . ?
C15 H15 0.9500 . ?
C16 C17 1.368(5) . ?
C16 H16 0.9500 . ?
C17 C18 1.373(4) . ?
C17 H17 0.9500 . ?
C18 C19 1.387(4) . ?
C18 H18 0.9500 . ?
C19 H19 0.9500 . ?
Co1 C1 1.605(9) 2 ?
Co1 C1 1.605(9) . ?
Co1 N1 1.793(8) 2 ?
Co1 N1 1.793(8) . ?
Co1 P1 2.2213(6) . ?
Co1 P1 2.2213(6) 2 ?
C1 O1 1.14(3) . ?
N1 O1' 1.20(3) . ?
